data_7110746
loop_
_publ_author_name
'Clendenning, Scott B.'
'Gehrhus, Barbara'
'Hitchcock, Peter B.'
'Nixon, John F.'

_publ_section_title
;
 [1 + 4]-Cycloaddition of a stable silylene to
 2,4,6-tri-tert-butyl-1,3,5-triphosphabenzene
;
_journal_issue 24
_journal_name_full 'Chemical Communications'
_journal_page_first 2451
_journal_paper_doi 10.1039/a908483e
_journal_year 1999
_chemical_compound_source 'synthesis as described'
_chemical_formula_moiety 'C31 H53 N2 P3 Si'
_chemical_formula_structural 'C31 H53 N2 P3 SI'
_chemical_formula_sum 'C31 H53 N2 P3 Si'
_chemical_formula_weight 574.75
_chemical_name_systematic
;
 ?
;
_space_group_IT_number 2
_symmetry_cell_setting triclinic
_symmetry_Int_Tables_number 2
_symmetry_space_group_name_Hall '-P 1'
_symmetry_space_group_name_H-M 'P -1'
_atom_sites_solution_hydrogens geom
_atom_sites_solution_primary direct
_atom_sites_solution_secondary difmap
_audit_conform_dict_location ftp://ftp.iucr.org/cifdics/cif_core_2.1beta5.dic
_audit_conform_dict_name cif_core.dic
_audit_conform_dict_version 2.1beta5
_audit_creation_date 1999-09-02T14:03:10-00:00
_audit_creation_method 'WinGX routine CIF_UPDATE'
_cell_angle_alpha 77.81(4)
_cell_angle_beta 76.87(3)
_cell_angle_gamma 62.15(3)
_cell_formula_units_Z 2
_cell_length_a 11.0632(18)
_cell_length_b 11.090(5)
_cell_length_c 15.682(7)
_cell_measurement_reflns_used 25
_cell_measurement_temperature 173(2)
_cell_measurement_theta_max 8.4
_cell_measurement_theta_min 7.3
_cell_measurement_wavelength 0.71073
_cell_volume 1644.3(12)
_computing_cell_refinement 'CAD4  (Enraf Nonius, 1994)'
_computing_data_collection 'CAD4  (Enraf Nonius, 1994)'
_computing_data_reduction 'XCAD4 (Harms & Wocadlo, 1995)'
_computing_molecular_graphics 'Ortep-3 for Windows (Farrugia, 1997)'
_computing_publication_material 'WinGX publication routines (Farrugia, 1999)'
_computing_structure_refinement 'SHELXL-97 (Sheldrick, 1997)'
_diffrn_ambient_temperature 173(2)
_diffrn_detector 'scintillation LiI'
_diffrn_detector_dtime 1.195
_diffrn_measured_fraction_theta_full 1
_diffrn_measured_fraction_theta_max 1
_diffrn_measurement_device '\k-geometry diffractometer'
_diffrn_measurement_device_type 'Enraf Nonius CAD4'
_diffrn_measurement_method 'non-profiled omega/2theta scans'
_diffrn_orient_matrix_type
;
  x-axis points to radiation source
  the matrix is specified in reciprocal space
;
_diffrn_orient_matrix_UB_11 0.33094E-1
_diffrn_orient_matrix_UB_12 0.53927E-1
_diffrn_orient_matrix_UB_13 -0.50896E-1
_diffrn_orient_matrix_UB_21 -0.86805E-1
_diffrn_orient_matrix_UB_22 0.31917E-1
_diffrn_orient_matrix_UB_23 -0.25283E-1
_diffrn_orient_matrix_UB_31 -0.45375E-1
_diffrn_orient_matrix_UB_32 0.81342E-1
_diffrn_orient_matrix_UB_33 0.33494E-1
_diffrn_radiation_monochromator graphite
_diffrn_radiation_probe x-ray
_diffrn_radiation_type MoK\a
_diffrn_radiation_wavelength 0.71073
_diffrn_reflns_av_R_equivalents 0
_diffrn_reflns_av_sigmaI/netI 0.0451
_diffrn_reflns_limit_h_max 13
_diffrn_reflns_limit_h_min 0
_diffrn_reflns_limit_k_max 13
_diffrn_reflns_limit_k_min -11
_diffrn_reflns_limit_l_max 18
_diffrn_reflns_limit_l_min -18
_diffrn_reflns_number 5781
_diffrn_reflns_theta_full 24.97
_diffrn_reflns_theta_max 24.97
_diffrn_reflns_theta_min 2.09
_diffrn_source 'Enraf Nonius FR590'
_diffrn_standards_decay_% 4
_diffrn_standards_interval_time 60
_diffrn_standards_number 2
_exptl_absorpt_coefficient_mu 0.239
_exptl_absorpt_correction_T_max 0.9537
_exptl_absorpt_correction_T_min 0.9316
_exptl_crystal_colour yellow
_exptl_crystal_density_diffrn 1.161
_exptl_crystal_density_method 'not measured'
_exptl_crystal_description prism
_exptl_crystal_F_000 624
_exptl_crystal_size_max 0.3
_exptl_crystal_size_mid 0.3
_exptl_crystal_size_min 0.2
_refine_diff_density_max 0.402
_refine_diff_density_min -0.289
_refine_diff_density_rms 0.068
_refine_ls_extinction_method none
_refine_ls_goodness_of_fit_ref 1.126
_refine_ls_hydrogen_treatment mixed
_refine_ls_matrix_type full
_refine_ls_number_parameters 334
_refine_ls_number_reflns 5781
_refine_ls_number_restraints 0
_refine_ls_restrained_S_all 1.126
_refine_ls_R_factor_all 0.0739
_refine_ls_R_factor_gt 0.054
_refine_ls_shift/su_max 0
_refine_ls_shift/su_mean 0
_refine_ls_structure_factor_coef Fsqd
_refine_ls_weighting_details 'calc w=1/[\s^2^(Fo^2^)+(0.0310P)^2^+3.8836P] where P=(Fo^2^+2Fc^2^)/3'
_refine_ls_weighting_scheme calc
_refine_ls_wR_factor_gt 0.1257
_refine_ls_wR_factor_ref 0.1365
_reflns_number_gt 4575
_reflns_number_total 5781
_reflns_threshold_expression >2sigma(I)
_cod_data_source_file 908483esup1.cif
_cod_data_source_block sep299
_cod_original_cell_volume 1644.4(11)
_cod_database_code 7110746
_diffrn_standards_decay_corr_max 1.049
_diffrn_standards_decay_corr_min 0.978

loop_
_symmetry_equiv_pos_as_xyz
'x, y, z'
'-x, -y, -z'

loop_
_atom_site_label
_atom_site_type_symbol
_atom_site_fract_x
_atom_site_fract_y
_atom_site_fract_z
_atom_site_U_iso_or_equiv
_atom_site_adp_type
_atom_site_occupancy
_atom_site_symmetry_multiplicity
_atom_site_calc_flag
_atom_site_refinement_flags
Si Si 0.84864(9) 0.54764(9) 0.26806(6) 0.0177(2) Uani 1 1 d .
P1 P 0.96340(9) 0.66527(9) 0.17899(6) 0.0192(2) Uani 1 1 d .
P2 P 0.66043(9) 0.84311(9) 0.24524(6) 0.0230(2) Uani 1 1 d .
P3 P 0.87001(10) 0.72955(10) 0.37047(6) 0.0228(2) Uani 1 1 d .
N1 N 0.9427(3) 0.3877(3) 0.32359(19) 0.0220(6) Uani 1 1 d .
N2 N 0.7533(3) 0.4858(3) 0.23196(19) 0.0205(6) Uani 1 1 d .
C1 C 0.7372(3) 0.7031(3) 0.3338(2) 0.0187(7) Uani 1 1 d .
C2 C 0.7948(4) 0.8137(3) 0.1628(2) 0.0214(8) Uani 1 1 d .
C3 C 0.9895(4) 0.7075(3) 0.2798(2) 0.0218(8) Uani 1 1 d .
C4 C 0.6226(4) 0.6985(4) 0.4133(2) 0.0267(8) Uani 1 1 d .
C5 C 0.5136(4) 0.6739(5) 0.3841(3) 0.0354(10) Uani 1 1 d .
H5A H 0.4705 0.7472 0.3378 0.053 Uiso 1 1 calc R
H5B H 0.4428 0.6739 0.4346 0.053 Uiso 1 1 calc R
H5C H 0.5579 0.585 0.3611 0.053 Uiso 1 1 calc R
C6 C 0.5483(4) 0.8370(4) 0.4512(3) 0.0338(9) Uani 1 1 d .
H6A H 0.5064 0.911 0.405 0.051 Uiso 1 1 calc R
H6B H 0.6152 0.8535 0.4727 0.051 Uiso 1 1 calc R
H6C H 0.476 0.8346 0.5001 0.051 Uiso 1 1 calc R
C7 C 0.6883(4) 0.5821(4) 0.4858(2) 0.0318(9) Uani 1 1 d .
H7A H 0.7582 0.5963 0.5055 0.048 Uiso 1 1 calc R
H7B H 0.732 0.4937 0.4623 0.048 Uiso 1 1 calc R
H7C H 0.6166 0.5823 0.5358 0.048 Uiso 1 1 calc R
C8 C 0.7796(4) 0.9150(4) 0.0772(2) 0.0255(8) Uani 1 1 d .
C9 C 0.7746(6) 1.0460(4) 0.0976(3) 0.0490(12) Uani 1 1 d .
H9A H 0.765 1.1118 0.0439 0.073 Uiso 1 1 calc R
H9B H 0.8601 1.0239 0.119 0.073 Uiso 1 1 calc R
H9C H 0.6954 1.0865 0.1431 0.073 Uiso 1 1 calc R
C10 C 0.6461(5) 0.9525(5) 0.0426(3) 0.0458(11) Uani 1 1 d .
H10A H 0.6395 1.0165 -0.0117 0.069 Uiso 1 1 calc R
H10B H 0.5665 0.9959 0.0871 0.069 Uiso 1 1 calc R
H10C H 0.6469 0.8691 0.0303 0.069 Uiso 1 1 calc R
C11 C 0.9005(5) 0.8573(5) 0.0028(3) 0.0425(11) Uani 1 1 d .
H11A H 0.8858 0.9252 -0.0499 0.064 Uiso 1 1 calc R
H11B H 0.9055 0.7727 -0.0109 0.064 Uiso 1 1 calc R
H11C H 0.9871 0.8373 0.0218 0.064 Uiso 1 1 calc R
C12 C 1.1184(4) 0.7294(4) 0.2747(3) 0.0273(8) Uani 1 1 d .
C13 C 1.1123(5) 0.8497(5) 0.2055(3) 0.0452(11) Uani 1 1 d .
H13A H 1.0281 0.9323 0.2211 0.068 Uiso 1 1 calc R
H13B H 1.1114 0.8294 0.1479 0.068 Uiso 1 1 calc R
H13C H 1.1934 0.8651 0.2029 0.068 Uiso 1 1 calc R
C14 C 1.1265(4) 0.7615(4) 0.3634(3) 0.0378(10) Uani 1 1 d .
H14A H 1.1314 0.6844 0.409 0.057 Uiso 1 1 calc R
H14B H 1.0441 0.8449 0.3799 0.057 Uiso 1 1 calc R
H14C H 1.2092 0.7755 0.3579 0.057 Uiso 1 1 calc R
C15 C 1.2498(4) 0.5997(5) 0.2506(4) 0.0510(13) Uani 1 1 d .
H15A H 1.2534 0.5223 0.2955 0.076 Uiso 1 1 calc R
H15B H 1.3312 0.6148 0.2479 0.076 Uiso 1 1 calc R
H15C H 1.2489 0.5792 0.193 0.076 Uiso 1 1 calc R
C16 C 0.8706(4) 0.3073(4) 0.3373(2) 0.0239(8) Uani 1 1 d .
C17 C 0.7652(4) 0.3605(4) 0.2837(2) 0.0238(8) Uani 1 1 d .
C18 C 0.6845(4) 0.2939(4) 0.2891(3) 0.0326(9) Uani 1 1 d .
H18 H 0.6137 0.3294 0.2533 0.039 Uiso 1 1 calc R
C19 C 0.7078(5) 0.1744(4) 0.3473(3) 0.0389(10) Uani 1 1 d .
H19 H 0.6546 0.1266 0.3498 0.047 Uiso 1 1 calc R
C20 C 0.8069(5) 0.1250(4) 0.4012(3) 0.0385(11) Uani 1 1 d .
H20 H 0.8199 0.0448 0.4419 0.046 Uiso 1 1 calc R
C21 C 0.8889(4) 0.1915(4) 0.3969(3) 0.0327(9) Uani 1 1 d .
H21 H 0.9568 0.1571 0.4348 0.039 Uiso 1 1 calc R
C22 C 1.0775(4) 0.3321(4) 0.3520(2) 0.0232(8) Uani 1 1 d .
H22A H 1.0723 0.2845 0.4127 0.028 Uiso 1 1 calc R
H22B H 1.0969 0.4099 0.3544 0.028 Uiso 1 1 calc R
C23 C 1.2013(4) 0.2306(4) 0.2933(2) 0.0266(8) Uani 1 1 d .
C24 C 1.2023(4) 0.2894(4) 0.1969(3) 0.0411(11) Uani 1 1 d .
H24A H 1.2013 0.3798 0.1897 0.062 Uiso 1 1 calc R
H24B H 1.1204 0.2987 0.1767 0.062 Uiso 1 1 calc R
H24C H 1.2859 0.2276 0.162 0.062 Uiso 1 1 calc R
C25 C 1.3333(4) 0.2095(4) 0.3235(4) 0.0472(12) Uani 1 1 d .
H25A H 1.3331 0.1712 0.3858 0.071 Uiso 1 1 calc R
H25B H 1.3367 0.2979 0.3158 0.071 Uiso 1 1 calc R
H25C H 1.4144 0.1458 0.288 0.071 Uiso 1 1 calc R
C26 C 1.2028(4) 0.0896(4) 0.3040(3) 0.0401(11) Uani 1 1 d .
H26A H 1.2024 0.0509 0.3662 0.06 Uiso 1 1 calc R
H26B H 1.2863 0.0282 0.2687 0.06 Uiso 1 1 calc R
H26C H 1.1208 0.0993 0.2838 0.06 Uiso 1 1 calc R
C27 C 0.6479(3) 0.5581(4) 0.1735(2) 0.0230(8) Uani 1 1 d .
H27A H 0.616 0.6581 0.1714 0.028 Uiso 1 1 calc R
H27B H 0.5677 0.5386 0.1998 0.028 Uiso 1 1 calc R
C28 C 0.6935(4) 0.5217(4) 0.0781(2) 0.0247(8) Uani 1 1 d .
C29 C 0.8240(4) 0.5394(4) 0.0379(2) 0.0297(9) Uani 1 1 d .
H29A H 0.8069 0.6337 0.0406 0.045 Uiso 1 1 calc R
H29B H 0.8497 0.5211 -0.0237 0.045 Uiso 1 1 calc R
H29C H 0.8994 0.4748 0.071 0.045 Uiso 1 1 calc R
C30 C 0.5744(4) 0.6208(4) 0.0266(3) 0.0366(10) Uani 1 1 d .
H30A H 0.4913 0.6082 0.0531 0.055 Uiso 1 1 calc R
H30B H 0.5998 0.6019 -0.0349 0.055 Uiso 1 1 calc R
H30C H 0.5561 0.7156 0.0287 0.055 Uiso 1 1 calc R
C31 C 0.7222(4) 0.3743(4) 0.0734(3) 0.0318(9) Uani 1 1 d .
H31A H 0.6389 0.3616 0.0991 0.048 Uiso 1 1 calc R
H31B H 0.7979 0.3103 0.1065 0.048 Uiso 1 1 calc R
H31C H 0.7482 0.3565 0.0117 0.048 Uiso 1 1 calc R

loop_
_atom_site_aniso_label
_atom_site_aniso_U_11
_atom_site_aniso_U_22
_atom_site_aniso_U_33
_atom_site_aniso_U_23
_atom_site_aniso_U_13
_atom_site_aniso_U_12
Si 0.0162(5) 0.0152(5) 0.0187(5) -0.0031(4) -0.0014(4) -0.0047(4)
P1 0.0175(4) 0.0174(4) 0.0201(5) -0.0026(4) -0.0009(4) -0.0062(4)
P2 0.0195(5) 0.0165(5) 0.0262(5) -0.0023(4) -0.0020(4) -0.0032(4)
P3 0.0237(5) 0.0225(5) 0.0226(5) -0.0066(4) -0.0032(4) -0.0091(4)
N1 0.0214(16) 0.0181(15) 0.0223(15) -0.0014(12) -0.0029(12) -0.0058(13)
N2 0.0206(15) 0.0184(15) 0.0233(16) -0.0036(12) -0.0039(12) -0.0085(12)
C1 0.0172(17) 0.0151(17) 0.0201(17) -0.0052(14) -0.0005(14) -0.0038(14)
C2 0.0252(19) 0.0165(17) 0.0231(19) -0.0030(14) -0.0054(15) -0.0087(15)
C3 0.0210(18) 0.0130(16) 0.030(2) -0.0030(14) -0.0054(15) -0.0052(14)
C4 0.0230(19) 0.028(2) 0.0227(19) -0.0078(16) 0.0049(15) -0.0075(16)
C5 0.025(2) 0.047(3) 0.034(2) -0.0134(19) 0.0087(17) -0.0178(19)
C6 0.034(2) 0.031(2) 0.027(2) -0.0133(17) 0.0084(17) -0.0081(18)
C7 0.033(2) 0.029(2) 0.025(2) -0.0038(16) 0.0044(17) -0.0101(18)
C8 0.029(2) 0.0195(18) 0.0252(19) 0.0031(15) -0.0057(16) -0.0096(16)
C9 0.079(4) 0.027(2) 0.045(3) 0.003(2) -0.013(3) -0.028(2)
C10 0.046(3) 0.038(3) 0.047(3) 0.009(2) -0.017(2) -0.016(2)
C11 0.048(3) 0.038(2) 0.033(2) 0.0034(19) -0.002(2) -0.017(2)
C12 0.0215(19) 0.025(2) 0.039(2) -0.0098(17) -0.0035(16) -0.0111(16)
C13 0.056(3) 0.048(3) 0.049(3) 0.004(2) -0.011(2) -0.039(2)
C14 0.034(2) 0.038(2) 0.049(3) -0.008(2) -0.017(2) -0.016(2)
C15 0.022(2) 0.048(3) 0.089(4) -0.028(3) -0.002(2) -0.015(2)
C16 0.0241(19) 0.0176(18) 0.0249(19) -0.0071(15) 0.0043(15) -0.0068(15)
C17 0.0262(19) 0.0234(19) 0.0200(18) -0.0052(15) 0.0049(15) -0.0120(16)
C18 0.034(2) 0.038(2) 0.030(2) -0.0065(18) 0.0057(17) -0.0229(19)
C19 0.049(3) 0.036(2) 0.037(2) -0.0089(19) 0.012(2) -0.029(2)
C20 0.047(3) 0.027(2) 0.035(2) -0.0014(18) 0.012(2) -0.020(2)
C21 0.034(2) 0.025(2) 0.030(2) -0.0004(16) 0.0024(17) -0.0097(18)
C22 0.0264(19) 0.0164(17) 0.0223(18) -0.0039(14) -0.0078(15) -0.0032(15)
C23 0.0240(19) 0.0194(18) 0.031(2) -0.0031(15) -0.0079(16) -0.0032(16)
C24 0.031(2) 0.036(2) 0.036(2) -0.0074(19) 0.0008(18) 0.0001(19)
C25 0.029(2) 0.030(2) 0.077(4) -0.015(2) -0.021(2) 0.0006(19)
C26 0.035(2) 0.022(2) 0.057(3) -0.016(2) 0.001(2) -0.0063(18)
C27 0.0164(17) 0.0233(19) 0.029(2) -0.0062(15) -0.0031(15) -0.0073(15)
C28 0.027(2) 0.0233(19) 0.0257(19) -0.0041(15) -0.0072(16) -0.0112(16)
C29 0.033(2) 0.036(2) 0.025(2) -0.0087(17) -0.0011(16) -0.0183(18)
C30 0.039(2) 0.036(2) 0.038(2) 0.0011(19) -0.0165(19) -0.017(2)
C31 0.042(2) 0.028(2) 0.031(2) -0.0074(17) -0.0055(18) -0.0188(19)

loop_
_atom_type_symbol
_atom_type_description
_atom_type_scat_dispersion_real
_atom_type_scat_dispersion_imag
_atom_type_scat_source
C C 0.0033 0.0016 'International Tables Vol C Tables 4.2.6.8 and 6.1.1.4'
H H 0 0 'International Tables Vol C Tables 4.2.6.8 and 6.1.1.4'
N N 0.0061 0.0033 'International Tables Vol C Tables 4.2.6.8 and 6.1.1.4'
P P 0.1023 0.0942 'International Tables Vol C Tables 4.2.6.8 and 6.1.1.4'
Si Si 0.0817 0.0704 'International Tables Vol C Tables 4.2.6.8 and 6.1.1.4'

loop_
_geom_angle_atom_site_label_1
_geom_angle_atom_site_label_2
_geom_angle_atom_site_label_3
_geom_angle
N2 Si N1 91.71(14)
N2 Si C1 113.96(15)
N1 Si C1 119.43(15)
N2 Si P1 124.93(11)
N1 Si P1 119.23(11)
C1 Si P1 90.27(11)
C2 P1 C3 98.67(16)
C2 P1 Si 89.14(12)
C3 P1 Si 88.45(12)
C2 P2 C1 102.67(16)
C3 P3 C1 102.00(17)
C16 N1 C22 120.9(3)
C16 N1 Si 109.5(2)
C22 N1 Si 129.6(2)
C17 N2 C27 120.1(3)
C17 N2 Si 109.8(2)
C27 N2 Si 128.5(2)
C4 C1 P3 111.1(2)
C4 C1 P2 111.1(2)
P3 C1 P2 108.87(18)
C4 C1 Si 120.9(2)
P3 C1 Si 102.19(16)
P2 C1 Si 101.80(17)
C8 C2 P2 120.1(3)
C8 C2 P1 120.5(3)
P2 C2 P1 119.3(2)
C12 C3 P3 122.1(3)
C12 C3 P1 117.6(3)
P3 C3 P1 120.1(2)
C5 C4 C7 108.3(3)
C5 C4 C6 107.8(3)
C7 C4 C6 109.6(3)
C5 C4 C1 111.5(3)
C7 C4 C1 110.2(3)
C6 C4 C1 109.5(3)
C9 C8 C10 108.5(3)
C9 C8 C11 108.4(3)
C10 C8 C11 107.5(3)
C9 C8 C2 108.2(3)
C10 C8 C2 111.4(3)
C11 C8 C2 112.7(3)
C13 C12 C15 109.7(4)
C13 C12 C3 109.2(3)
C15 C12 C3 110.3(3)
C13 C12 C14 108.2(3)
C15 C12 C14 107.9(3)
C3 C12 C14 111.4(3)
C21 C16 N1 127.7(4)
C21 C16 C17 119.6(4)
N1 C16 C17 112.7(3)
C18 C17 C16 120.1(3)
C18 C17 N2 127.7(4)
C16 C17 N2 112.1(3)
C17 C18 C19 119.4(4)
C20 C19 C18 120.6(4)
C19 C20 C21 120.7(4)
C16 C21 C20 119.6(4)
N1 C22 C23 115.8(3)
C24 C23 C26 109.1(3)
C24 C23 C25 109.3(4)
C26 C23 C25 107.5(3)
C24 C23 C22 111.0(3)
C26 C23 C22 113.1(3)
C25 C23 C22 106.7(3)
N2 C27 C28 115.9(3)
C29 C28 C31 108.7(3)
C29 C28 C30 110.4(3)
C31 C28 C30 109.0(3)
C29 C28 C27 109.8(3)
C31 C28 C27 112.2(3)
C30 C28 C27 106.8(3)

loop_
_geom_bond_atom_site_label_1
_geom_bond_atom_site_label_2
_geom_bond_distance
Si N2 1.736(3)
Si N1 1.738(3)
Si C1 1.935(3)
Si P1 2.2886(16)
P1 C2 1.850(4)
P1 C3 1.857(4)
P2 C2 1.685(4)
P2 C1 1.858(4)
P3 C3 1.680(4)
P3 C1 1.853(4)
N1 C16 1.408(5)
N1 C22 1.460(4)
N2 C17 1.417(5)
N2 C27 1.465(4)
C1 C4 1.575(5)
C2 C8 1.543(5)
C3 C12 1.537(5)
C4 C5 1.532(5)
C4 C7 1.538(5)
C4 C6 1.540(5)
C8 C9 1.527(5)
C8 C10 1.530(6)
C8 C11 1.538(6)
C12 C13 1.516(6)
C12 C15 1.533(5)
C12 C14 1.538(5)
C16 C21 1.379(5)
C16 C17 1.417(5)
C17 C18 1.380(5)
C18 C19 1.391(6)
C19 C20 1.372(6)
C20 C21 1.394(6)
C22 C23 1.554(5)
C23 C24 1.515(5)
C23 C26 1.530(5)
C23 C25 1.536(5)
C27 C28 1.542(5)
C28 C29 1.523(5)
C28 C31 1.527(5)
C28 C30 1.533(5)
